data_4001521
loop_
_publ_author_name
'Chen, Lan'
'Bu, Xianhui'

_publ_section_title
;
 Histidine-Controlled Two-Dimensional Assembly of Zinc Phosphite Four-Ring
 Units
;
_journal_issue 7
_journal_name_full 'Chemistry of Materials'
_journal_page_first 1857
_journal_paper_doi 10.1021/cm052801c
_journal_volume 18
_journal_year 2006
_chemical_formula_sum 'C6 H11 N3 O5.5 P Zn'
_chemical_formula_weight 309.52
_chemical_name_systematic
; 
 ? 
;
_space_group_IT_number 15
_symmetry_space_group_name_Hall '-C 2yc'
_symmetry_space_group_name_H-M 'C 1 2/c 1'
_atom_sites_solution_hydrogens geom
_atom_sites_solution_primary direct
_atom_sites_solution_secondary difmap
_audit_creation_method SHELXL-97
_cell_angle_alpha 90.00
_cell_angle_beta 100.4200(10)
_cell_angle_gamma 90.00
_cell_formula_units_Z 8
_cell_length_a 15.1307(3)
_cell_length_b 8.4230(2)
_cell_length_c 16.6322(4)
_cell_measurement_temperature 273(2)
_cell_volume 2084.75(8)
_computing_structure_refinement 'SHELXL-97 (Sheldrick, 1997)'
_computing_structure_solution 'SHELXS-97 (Sheldrick, 1990)'
_diffrn_ambient_temperature 273(2)
_diffrn_measured_fraction_theta_full 0.995
_diffrn_measured_fraction_theta_max 0.995
_diffrn_radiation_monochromator graphite
_diffrn_radiation_source 'fine-focus sealed tube'
_diffrn_radiation_type MoK\a
_diffrn_radiation_wavelength 0.71073
_diffrn_reflns_av_R_equivalents 0.0279
_diffrn_reflns_av_sigmaI/netI 0.0252
_diffrn_reflns_limit_h_max 24
_diffrn_reflns_limit_h_min -23
_diffrn_reflns_limit_k_max 12
_diffrn_reflns_limit_k_min -13
_diffrn_reflns_limit_l_max 26
_diffrn_reflns_limit_l_min -26
_diffrn_reflns_number 18701
_diffrn_reflns_theta_full 34.33
_diffrn_reflns_theta_max 34.33
_diffrn_reflns_theta_min 2.49
_exptl_absorpt_coefficient_mu 2.526
_exptl_crystal_density_diffrn 1.972
_exptl_crystal_density_method 'not measured'
_exptl_crystal_F_000 1256
_refine_diff_density_max 0.665
_refine_diff_density_min -0.374
_refine_diff_density_rms 0.088
_refine_ls_extinction_method none
_refine_ls_goodness_of_fit_ref 1.064
_refine_ls_hydrogen_treatment mixed
_refine_ls_matrix_type full
_refine_ls_number_parameters 194
_refine_ls_number_reflns 4349
_refine_ls_number_restraints 0
_refine_ls_restrained_S_all 1.064
_refine_ls_R_factor_all 0.0413
_refine_ls_R_factor_gt 0.0317
_refine_ls_shift/su_max 0.001
_refine_ls_shift/su_mean 0.000
_refine_ls_structure_factor_coef Fsqd
_refine_ls_weighting_details 'calc w=1/[\s^2^(Fo^2^)+(0.0431P)^2^+1.3037P] where P=(Fo^2^+2Fc^2^)/3'
_refine_ls_weighting_scheme calc
_refine_ls_wR_factor_gt 0.0810
_refine_ls_wR_factor_ref 0.0851
_reflns_number_gt 3587
_reflns_number_total 4349
_reflns_threshold_expression >2sigma(I)
_cod_data_source_file cm052801crom20051219_044358.cif
_cod_data_source_block test
_cod_original_formula_sum 'C6 H11 N3 O5.50 P Zn'
_cod_database_code 4001521

loop_
_symmetry_equiv_pos_as_xyz
'x, y, z'
'-x, y, -z+1/2'
'x+1/2, y+1/2, z'
'-x+1/2, y+1/2, -z+1/2'
'-x, -y, -z'
'x, -y, z-1/2'
'-x+1/2, -y+1/2, -z'
'x+1/2, -y+1/2, z-1/2'

loop_
_atom_site_label
_atom_site_type_symbol
_atom_site_fract_x
_atom_site_fract_y
_atom_site_fract_z
_atom_site_U_iso_or_equiv
_atom_site_adp_type
_atom_site_occupancy
_atom_site_symmetry_multiplicity
_atom_site_calc_flag
_atom_site_refinement_flags
Zn1 Zn 0.125535(12) -0.00448(2) 0.067050(10) 0.02256(6) Uani 1 1 d .
P1 P 0.05258(3) 0.14022(5) -0.11138(2) 0.02209(8) Uani 1 1 d .
H1P H 0.1132(13) 0.086(3) -0.1528(12) 0.029(5) Uiso 1 1 d .
O3 O 0.10132(10) 0.13818(17) -0.02336(8) 0.0437(4) Uani 1 1 d .
O4 O -0.02704(9) 0.02744(15) -0.12841(9) 0.0335(3) Uani 1 1 d .
O5 O 0.03202(8) 0.30909(13) -0.14057(6) 0.0250(2) Uani 1 1 d .
N1 N 0.12442(8) -0.41816(17) 0.23187(8) 0.0231(2) Uani 1 1 d .
H1AN H 0.0734(14) -0.387(3) 0.1915(13) 0.028(5) Uiso 1 1 d .
H1BN H 0.1360(17) -0.521(3) 0.2243(15) 0.036(6) Uiso 1 1 d .
H1CN H 0.1081(16) -0.423(3) 0.2796(16) 0.046(7) Uiso 1 1 d .
C1 C 0.27343(10) -0.32806(18) 0.30613(8) 0.0225(3) Uani 1 1 d .
O1 O 0.33481(9) -0.23021(16) 0.31810(8) 0.0355(3) Uani 1 1 d .
O2 O 0.26729(8) -0.45005(15) 0.35017(7) 0.0285(2) Uani 1 1 d .
C2 C 0.20070(9) -0.30808(18) 0.22967(8) 0.0210(2) Uani 1 1 d .
H2 H 0.1747(13) -0.190(3) 0.2304(12) 0.025(5) Uiso 1 1 d .
C3 C 0.24527(10) -0.3399(2) 0.15530(9) 0.0256(3) Uani 1 1 d .
H3A H 0.2786(15) -0.436(3) 0.1650(13) 0.030(5) Uiso 1 1 d .
H3B H 0.2856(16) -0.263(3) 0.1538(14) 0.038(6) Uiso 1 1 d .
C4 C 0.18266(10) -0.35610(18) 0.07527(8) 0.0224(3) Uani 1 1 d .
N2 N 0.13951(9) -0.22997(16) 0.03154(7) 0.0239(2) Uani 1 1 d .
C5 C 0.09008(12) -0.2917(2) -0.03544(9) 0.0290(3) Uani 1 1 d .
H5 H 0.0526(15) -0.222(3) -0.0785(15) 0.040(6) Uiso 1 1 d .
N3 N 0.10050(11) -0.4489(2) -0.03637(9) 0.0321(3) Uani 1 1 d .
H3N H 0.0767(19) -0.517(3) -0.0682(18) 0.041(7) Uiso 1 1 d .
C6 C 0.15864(14) -0.4923(2) 0.03319(11) 0.0315(3) Uani 1 1 d .
H6 H 0.180(2) -0.604(4) 0.038(2) 0.084(10) Uiso 1 1 d .
O6 O 0.0000 0.2888(5) 0.2500 0.0732(9) Uani 1 2 d S
H6O H 0.032(2) 0.212(4) 0.2306(19) 0.069(9) Uiso 1 1 d .

loop_
_atom_site_aniso_label
_atom_site_aniso_U_11
_atom_site_aniso_U_22
_atom_site_aniso_U_33
_atom_site_aniso_U_23
_atom_site_aniso_U_13
_atom_site_aniso_U_12
Zn1 0.02403(9) 0.01914(9) 0.02190(9) 0.00075(6) -0.00286(6) 0.00000(6)
P1 0.02180(16) 0.02006(17) 0.02439(16) 0.00278(13) 0.00410(12) 0.00291(13)
O3 0.0524(8) 0.0357(7) 0.0347(6) 0.0152(5) -0.0143(6) -0.0063(6)
O4 0.0345(6) 0.0280(6) 0.0395(6) -0.0072(5) 0.0104(5) -0.0072(5)
O5 0.0278(5) 0.0213(5) 0.0234(5) 0.0029(4) -0.0018(4) 0.0023(4)
N1 0.0188(5) 0.0258(6) 0.0233(5) 0.0009(5) 0.0003(4) 0.0013(5)
C1 0.0242(6) 0.0204(6) 0.0209(6) -0.0009(5) -0.0011(5) 0.0021(5)
O1 0.0356(6) 0.0284(6) 0.0372(6) 0.0034(5) -0.0079(5) -0.0092(5)
O2 0.0273(5) 0.0268(6) 0.0277(5) 0.0076(4) -0.0049(4) -0.0019(5)
C2 0.0210(6) 0.0197(6) 0.0209(5) 0.0002(5) 0.0004(4) 0.0031(5)
C3 0.0234(6) 0.0286(8) 0.0244(6) 0.0011(5) 0.0035(5) 0.0036(6)
C4 0.0253(6) 0.0215(6) 0.0210(5) -0.0006(5) 0.0054(5) 0.0019(5)
N2 0.0293(6) 0.0208(6) 0.0209(5) -0.0015(4) 0.0030(4) 0.0009(5)
C5 0.0352(8) 0.0286(8) 0.0215(6) -0.0031(5) 0.0010(5) 0.0006(6)
N3 0.0429(8) 0.0276(7) 0.0243(6) -0.0081(5) 0.0021(5) -0.0025(6)
C6 0.0428(9) 0.0236(8) 0.0274(7) -0.0021(6) 0.0046(6) 0.0023(7)
O6 0.0618(17) 0.081(2) 0.085(2) 0.000 0.0337(16) 0.000

loop_
_atom_type_symbol
_atom_type_description
_atom_type_scat_dispersion_real
_atom_type_scat_dispersion_imag
_atom_type_scat_source
O O 0.0106 0.0060 'International Tables Vol C Tables 4.2.6.8 and 6.1.1.4'
H H 0.0000 0.0000 'International Tables Vol C Tables 4.2.6.8 and 6.1.1.4'
P P 0.1023 0.0942 'International Tables Vol C Tables 4.2.6.8 and 6.1.1.4'
Zn Zn 0.2839 1.4301 'International Tables Vol C Tables 4.2.6.8 and 6.1.1.4'
C C 0.0033 0.0016 'International Tables Vol C Tables 4.2.6.8 and 6.1.1.4'
N N 0.0061 0.0033 'International Tables Vol C Tables 4.2.6.8 and 6.1.1.4'

loop_
_geom_angle_atom_site_label_1
_geom_angle_atom_site_label_2
_geom_angle_atom_site_label_3
_geom_angle
_geom_angle_site_symmetry_1
_geom_angle_site_symmetry_3
O3 Zn1 O4 114.61(7) . 5
O3 Zn1 O2 114.72(6) . 4
O4 Zn1 O2 105.34(6) 5 4
O3 Zn1 N2 112.25(6) . .
O4 Zn1 N2 100.94(5) 5 .
O2 Zn1 N2 107.82(5) 4 .
O3 P1 O5 110.83(7) . .
O3 P1 O4 113.81(8) . .
O5 P1 O4 114.62(7) . .
O3 P1 H1P 103.7(9) . .
O5 P1 H1P 106.1(10) . .
O4 P1 H1P 106.8(9) . .
P1 O3 Zn1 139.38(9) . .
P1 O4 Zn1 127.99(8) . 5
C2 N1 H1AN 109.9(12) . .
C2 N1 H1BN 115.3(16) . .
H1AN N1 H1BN 108(2) . .
C2 N1 H1CN 113.4(17) . .
H1AN N1 H1CN 109(2) . .
H1BN N1 H1CN 100(2) . .
O1 C1 O2 125.32(13) . .
O1 C1 C2 117.91(13) . .
O2 C1 C2 116.68(13) . .
C1 O2 Zn1 116.74(10) . 4_545
N1 C2 C1 110.81(12) . .
N1 C2 C3 111.54(12) . .
C1 C2 C3 107.16(12) . .
N1 C2 H2 106.9(11) . .
C1 C2 H2 107.6(11) . .
C3 C2 H2 112.8(11) . .
C4 C3 C2 115.69(12) . .
C4 C3 H3A 107.7(13) . .
C2 C3 H3A 107.9(13) . .
C4 C3 H3B 111.6(15) . .
C2 C3 H3B 107.4(15) . .
H3A C3 H3B 106.0(19) . .
C6 C4 N2 108.71(14) . .
C6 C4 C3 127.14(15) . .
N2 C4 C3 124.15(14) . .
C5 N2 C4 106.31(13) . .
C5 N2 Zn1 122.81(11) . .
C4 N2 Zn1 129.47(10) . .
N2 C5 N3 110.36(15) . .
N2 C5 H5 121.6(14) . .
N3 C5 H5 128.0(14) . .
C5 N3 C6 108.31(14) . .
C5 N3 H3N 131.6(19) . .
C6 N3 H3N 120.0(19) . .
C4 C6 N3 106.31(15) . .
C4 C6 H6 134.6(19) . .
N3 C6 H6 118.3(19) . .

loop_
_geom_bond_atom_site_label_1
_geom_bond_atom_site_label_2
_geom_bond_distance
_geom_bond_site_symmetry_2
Zn1 O3 1.9079(12) .
Zn1 O4 1.9622(14) 5
Zn1 O2 1.9819(11) 4
Zn1 N2 2.0115(13) .
P1 O3 1.5155(13) .
P1 O5 1.5169(12) .
P1 O4 1.5201(13) .
P1 H1P 1.32(2) .
O4 Zn1 1.9623(14) 5
N1 C2 1.486(2) .
N1 H1AN 0.96(2) .
N1 H1BN 0.90(2) .
N1 H1CN 0.87(3) .
C1 O1 1.2306(19) .
C1 O2 1.2751(19) .
C1 C2 1.5330(19) .
O2 Zn1 1.9820(11) 4_545
C2 C3 1.536(2) .
C2 H2 1.07(2) .
C3 C4 1.494(2) .
C3 H3A 0.95(2) .
C3 H3B 0.89(2) .
C4 C6 1.359(2) .
C4 N2 1.3828(19) .
N2 C5 1.330(2) .
C5 N3 1.334(2) .
C5 H5 1.01(2) .
N3 C6 1.370(2) .
N3 H3N 0.82(3) .
C6 H6 0.99(4) .
O6 H6O 0.90(3) .
